data_4347097
loop_
_publ_author_name
'Penney, Alexander A.'
'Sizov, Vladimir V.'
'Grachova, Elena V.'
'Krupenya, Dmitry V.'
'Gurzhiy, Vladislav V.'
'Starova, Galina L.'
'Tunik, Sergey P.'

_publ_section_title
;
 Aurophilicity in Action: Fine-Tuning the Gold(I)-Gold(I) Distance in the
 Excited State To Modulate the Emission in a Series of Dinuclear
 Homoleptic Gold(I)-NHC Complexes.
;
_journal_issue 10
_journal_name_full 'Inorganic chemistry'
_journal_page_first 4720
_journal_page_last 4732
_journal_paper_doi 10.1021/acs.inorgchem.5b02722
_journal_volume 55
_journal_year 2016
_chemical_absolute_configuration ad
_chemical_formula_moiety 'C60 H52 Au2 N8, 2(Br), 2(C O)'
_chemical_formula_sum 'C62 H60 Au2 Br2 N8 O2'
_chemical_formula_weight 1502.93
_space_group_crystal_system orthorhombic
_space_group_IT_number 41
_space_group_name_Hall 'A 2 -2ab'
_space_group_name_H-M_alt 'A e a 2'
_atom_sites_solution_hydrogens geom
_atom_sites_solution_primary direct
_atom_sites_solution_secondary difmap
_audit_creation_date 2015-02-11
_audit_creation_method
;
  Olex2 1.2-ac2
  (compiled 2012.03.27 svn.r2268, GUI svn.r4156)
;
_cell_angle_alpha 90.00
_cell_angle_beta 90.00
_cell_angle_gamma 90.00
_cell_formula_units_Z 8
_cell_length_a 19.9551(5)
_cell_length_b 20.1960(4)
_cell_length_c 27.3545(6)
_cell_measurement_reflns_used 10533
_cell_measurement_temperature 100(2)
_cell_measurement_theta_max 76.5220
_cell_measurement_theta_min 3.2285
_cell_volume 11024.2(4)
_computing_cell_refinement
;
CrysAlisPro, Agilent Technologies,
Version 1.171.36.20 (release 27-06-2012 CrysAlis171 .NET)
(compiled Jul 11 2012,15:38:31)
;
_computing_data_collection
;
CrysAlisPro, Agilent Technologies,
Version 1.171.36.20 (release 27-06-2012 CrysAlis171 .NET)
(compiled Jul 11 2012,15:38:31)
;
_computing_data_reduction
;
CrysAlisPro, Agilent Technologies,
Version 1.171.36.20 (release 27-06-2012 CrysAlis171 .NET)
(compiled Jul 11 2012,15:38:31)
;
_computing_molecular_graphics
;
O. V. Dolomanov, L. J. Bourhis, R. J. Gildea, J. A. K. Howard and H. Puschmann,
OLEX2: a complete structure solution, refinement and analysis program.
J. Appl. Cryst. (2009). 42, 339-341.
;
_computing_publication_material
;
O. V. Dolomanov, L. J. Bourhis, R. J. Gildea, J. A. K. Howard and H. Puschmann,
OLEX2: a complete structure solution, refinement and analysis program.
J. Appl. Cryst. (2009). 42, 339-341.
;
_computing_structure_refinement
;
SHELXL, G.M. Sheldrick, Acta Cryst.
(2008). A64, 112-122
;
_computing_structure_solution
;
SHELXS, G.M. Sheldrick, Acta Cryst.
(2008). A64, 112-122
;
_diffrn_ambient_temperature 100(2)
_diffrn_detector_area_resol_mean 10.3829
_diffrn_measured_fraction_theta_full 0.9954
_diffrn_measured_fraction_theta_max 0.9954
_diffrn_measurement_details
;
#__ type_ start__ end____ width___ exp.time_
  1 omega  -13.00   36.00   1.0000    1.0000
omega____ theta____ kappa____ phi______ frames
    -      -40.2537   38.0000 -180.0000 49

#__ type_ start__ end____ width___ exp.time_
  2 omega -104.00  -56.00   1.0000    1.0000
omega____ theta____ kappa____ phi______ frames
    -      -40.2537  178.0000  -90.0000 48

#__ type_ start__ end____ width___ exp.time_
  3 omega  -50.00   30.00   1.0000    1.0000
omega____ theta____ kappa____ phi______ frames
    -      -40.2537   38.0000  -30.0000 80

#__ type_ start__ end____ width___ exp.time_
  4 omega   56.00   89.00   1.0000    1.0000
omega____ theta____ kappa____ phi______ frames
    -       40.2537 -178.0000    0.0000 33

#__ type_ start__ end____ width___ exp.time_
  5 omega   42.00   98.00   1.0000    3.0000
omega____ theta____ kappa____ phi______ frames
    -      113.0000  -45.0000   90.0000 56

#__ type_ start__ end____ width___ exp.time_
  6 omega   58.00   85.00   1.0000    3.0000
omega____ theta____ kappa____ phi______ frames
    -      113.0000  178.0000   30.0000 27

#__ type_ start__ end____ width___ exp.time_
  7 omega   53.00   94.00   1.0000    3.0000
omega____ theta____ kappa____ phi______ frames
    -      113.0000 -112.0000   60.0000 41

#__ type_ start__ end____ width___ exp.time_
  8 omega   69.00  105.00   1.0000    3.0000
omega____ theta____ kappa____ phi______ frames
    -      113.0000  178.0000  -60.0000 36

#__ type_ start__ end____ width___ exp.time_
  9 omega   43.00   91.00   1.0000    3.0000
omega____ theta____ kappa____ phi______ frames
    -      113.0000  -45.0000  -60.0000 48

#__ type_ start__ end____ width___ exp.time_
 10 omega   67.00  114.00   1.0000    3.0000
omega____ theta____ kappa____ phi______ frames
    -      113.0000 -112.0000  150.0000 47

#__ type_ start__ end____ width___ exp.time_
 11 omega   56.00   88.00   1.0000    3.0000
omega____ theta____ kappa____ phi______ frames
    -      113.0000  -30.0000 -150.0000 32

#__ type_ start__ end____ width___ exp.time_
 12 omega   39.00   64.00   1.0000    3.0000
omega____ theta____ kappa____ phi______ frames
    -      113.0000  -30.0000   30.0000 25

#__ type_ start__ end____ width___ exp.time_
 13 omega   54.00   98.00   1.0000    3.0000
omega____ theta____ kappa____ phi______ frames
    -      113.0000  -45.0000  150.0000 44

#__ type_ start__ end____ width___ exp.time_
 14 omega  107.00  142.00   1.0000    3.0000
omega____ theta____ kappa____ phi______ frames
    -      113.0000  178.0000   30.0000 35

#__ type_ start__ end____ width___ exp.time_
 15 omega   57.00   97.00   1.0000    3.0000
omega____ theta____ kappa____ phi______ frames
    -      113.0000  -45.0000   30.0000 40
;
_diffrn_measurement_device_type 'SuperNova, Dual, Cu at zero, Atlas'
_diffrn_measurement_method '\w scans'
_diffrn_orient_matrix_UB_11 -0.0492725000
_diffrn_orient_matrix_UB_12 0.0430440000
_diffrn_orient_matrix_UB_13 0.0295129000
_diffrn_orient_matrix_UB_21 0.0509309000
_diffrn_orient_matrix_UB_22 0.0038536000
_diffrn_orient_matrix_UB_23 0.0422347000
_diffrn_orient_matrix_UB_31 0.0306398000
_diffrn_orient_matrix_UB_32 0.0627879000
_diffrn_orient_matrix_UB_33 -0.0228438000
_diffrn_radiation_monochromator mirror
_diffrn_radiation_type 'Cu K\a'
_diffrn_radiation_wavelength 1.5418
_diffrn_reflns_av_R_equivalents 0.0583
_diffrn_reflns_av_unetI/netI 0.0529
_diffrn_reflns_limit_h_max 24
_diffrn_reflns_limit_h_min -23
_diffrn_reflns_limit_k_max 24
_diffrn_reflns_limit_k_min -16
_diffrn_reflns_limit_l_max 29
_diffrn_reflns_limit_l_min -33
_diffrn_reflns_number 18474
_diffrn_reflns_theta_full 70.00
_diffrn_reflns_theta_max 70.00
_diffrn_reflns_theta_min 3.51
_diffrn_source 'SuperNova (Cu) X-ray Source'
_exptl_absorpt_coefficient_mu 11.974
_exptl_absorpt_correction_T_max 1.00000
_exptl_absorpt_correction_T_min 0.42061
_exptl_absorpt_correction_type multi-scan
_exptl_absorpt_process_details
;
CrysAlisPro, Agilent Technologies,
Version 1.171.36.20 (release 27-06-2012 CrysAlis171 .NET)
(compiled Jul 11 2012,15:38:31)
Empirical absorption correction using spherical harmonics,
 implemented in SCALE3 ABSPACK scaling algorithm.
;
_exptl_crystal_colour colorless
_exptl_crystal_density_diffrn 1.811
_exptl_crystal_density_method 'not measured'
_exptl_crystal_description prizm
_exptl_crystal_F_000 5856
_exptl_crystal_size_max 0.34
_exptl_crystal_size_mid 0.28
_exptl_crystal_size_min 0.18
_refine_diff_density_max 5.320
_refine_diff_density_min -1.149
_refine_diff_density_rms 0.493
_refine_ls_abs_structure_details 'Flack H D (1983), Acta Cryst. A39, 876-881'
_refine_ls_abs_structure_Flack -0.014(17)
_refine_ls_extinction_method none
_refine_ls_goodness_of_fit_ref 1.099
_refine_ls_hydrogen_treatment mixed
_refine_ls_matrix_type full
_refine_ls_number_parameters 673
_refine_ls_number_reflns 8123
_refine_ls_number_restraints 3
_refine_ls_restrained_S_all 1.099
_refine_ls_R_factor_all 0.1003
_refine_ls_R_factor_gt 0.0971
_refine_ls_shift/su_max 0.000
_refine_ls_shift/su_mean 0.000
_refine_ls_structure_factor_coef Fsqd
_refine_ls_weighting_details 'calc w=1/[\s^2^(Fo^2^)+(0.1993P)^2^+0.0000P] where P=(Fo^2^+2Fc^2^)/3'
_refine_ls_weighting_scheme calc
_refine_ls_wR_factor_gt 0.2324
_refine_ls_wR_factor_ref 0.2413
_reflns_number_gt 7610
_reflns_number_total 8123
_reflns_threshold_expression >2sigma(I)
_cod_data_source_file ic5b02722_si_002.cif
_cod_data_source_block Compound_5
_cod_original_sg_symbol_Hall 'A 2 -2ac'
_cod_original_sg_symbol_H-M 'A b a 2'
_cod_database_code 4347097
_chemical_oxdiff_formula 'au2 n8 c60 br2 h52'
_reflns_odcompleteness_completeness 93.30
_reflns_odcompleteness_iscentric 1
_reflns_odcompleteness_theta 80.95

loop_
_space_group_symop_id
_space_group_symop_operation_xyz
1 'x, y, z'
2 '-x, -y, z'
3 '-x+1/2, y, z+1/2'
4 'x+1/2, -y, z+1/2'
5 'x, y+1/2, z+1/2'
6 '-x, -y+1/2, z+1/2'
7 '-x+1/2, y+1/2, z+1'
8 'x+1/2, -y+1/2, z+1'

loop_
_atom_site_label
_atom_site_type_symbol
_atom_site_fract_x
_atom_site_fract_y
_atom_site_fract_z
_atom_site_U_iso_or_equiv
_atom_site_adp_type
_atom_site_occupancy
_atom_site_symmetry_multiplicity
_atom_site_calc_flag
_atom_site_refinement_flags
Au1 Au 0.43654(3) 0.64566(3) 0.49369(3) 0.0463(2) Uani 1 1 d .
Au2 Au 0.34992(3) 0.56430(3) 0.58031(3) 0.0469(2) Uani 1 1 d .
Br1 Br 0.59634(9) 0.70946(8) 0.45653(7) 0.0521(4) Uani 1 1 d .
Br2 Br 0.29372(9) 0.40622(9) 0.61894(8) 0.0573(4) Uani 1 1 d .
C23 C 0.5014(10) 0.5837(9) 0.6898(6) 0.051(3) Uani 1 1 d .
N3 N 0.4797(8) 0.5789(7) 0.6406(5) 0.048(3) Uani 1 1 d .
N6 N 0.2916(8) 0.5150(7) 0.4841(5) 0.053(3) Uani 1 1 d .
N2 N 0.4866(8) 0.7014(7) 0.5889(6) 0.051(3) Uani 1 1 d .
C47 C 0.4300(9) 0.5842(8) 0.4366(7) 0.049(4) Uani 1 1 d .
C45 C 0.3368(10) 0.4564(9) 0.4855(7) 0.054(4) Uani 1 1 d .
H45A H 0.3235 0.4252 0.4603 0.064 Uiso 1 1 calc R
H45B H 0.3327 0.4345 0.5169 0.064 Uiso 1 1 calc R
N8 N 0.4310(7) 0.6042(7) 0.3875(5) 0.046(3) Uani 1 1 d .
N5 N 0.2402(7) 0.6015(6) 0.5085(6) 0.047(3) Uani 1 1 d .
C18 C 0.4430(10) 0.5811(9) 0.7192(7) 0.052(4) Uani 1 1 d .
C32 C 0.2139(9) 0.5878(8) 0.4626(6) 0.049(3) Uani 1 1 d .
N4 N 0.3920(8) 0.5722(7) 0.6869(6) 0.051(3) Uani 1 1 d .
C48 C 0.4138(9) 0.4967(9) 0.3859(7) 0.051(4) Uani 1 1 d .
C17 C 0.4118(9) 0.5731(9) 0.6388(7) 0.049(3) Uani 1 1 d .
N7 N 0.4191(7) 0.5176(8) 0.4335(5) 0.048(3) Uani 1 1 d .
C3 C 0.3845(11) 0.8248(9) 0.6419(7) 0.056(4) Uani 1 1 d .
H3 H 0.3460 0.8466 0.6315 0.067 Uiso 1 1 calc R
C53 C 0.4207(10) 0.5511(9) 0.3569(7) 0.049(3) Uani 1 1 d .
C35 C 0.1816(10) 0.5286(10) 0.3752(7) 0.055(4) Uani 1 1 d .
H35 H 0.1695 0.5092 0.3457 0.067 Uiso 1 1 calc R
C19 C 0.4475(13) 0.5849(11) 0.7684(8) 0.065(5) Uani 1 1 d .
H19 H 0.4095 0.5816 0.7880 0.078 Uiso 1 1 calc R
C16 C 0.5219(9) 0.5841(9) 0.5970(6) 0.048(3) Uani 1 1 d .
H16A H 0.4971 0.5685 0.5687 0.058 Uiso 1 1 calc R
H16B H 0.5612 0.5563 0.6009 0.058 Uiso 1 1 calc R
C20 C 0.5085(13) 0.5934(10) 0.7880(9) 0.067(5) Uani 1 1 d .
H20 H 0.5127 0.5979 0.8217 0.080 Uiso 1 1 calc R
C9 C 0.3707(10) 0.8444(9) 0.5115(7) 0.051(4) Uani 1 1 d .
N1 N 0.3975(7) 0.7519(7) 0.5668(6) 0.051(3) Uani 1 1 d .
C14 C 0.4189(13) 0.8404(10) 0.4757(8) 0.061(5) Uani 1 1 d .
H14 H 0.4322 0.7989 0.4646 0.073 Uiso 1 1 calc R
C7 C 0.4711(10) 0.7450(9) 0.6280(6) 0.053(4) Uani 1 1 d .
C5 C 0.4727(10) 0.8051(10) 0.7017(8) 0.060(4) Uani 1 1 d .
H5 H 0.4919 0.8144 0.7319 0.072 Uiso 1 1 calc R
C26 C 0.2357(12) 0.6251(10) 0.7494(8) 0.064(5) Uani 1 1 d .
H26 H 0.2306 0.5873 0.7684 0.077 Uiso 1 1 calc R
C33 C 0.1634(9) 0.6157(9) 0.4357(7) 0.052(4) Uani 1 1 d .
H33 H 0.1404 0.6532 0.4462 0.062 Uiso 1 1 calc R
C22 C 0.5645(9) 0.5920(10) 0.7096(7) 0.053(4) Uani 1 1 d .
H22 H 0.6029 0.5949 0.6905 0.064 Uiso 1 1 calc R
C31 C 0.2888(9) 0.5587(9) 0.5210(7) 0.051(4) Uani 1 1 d .
C56 C 0.3227(10) 0.6999(8) 0.3977(7) 0.052(4) Uani 1 1 d .
H56 H 0.3177 0.6572 0.4099 0.063 Uiso 1 1 calc R
C50 C 0.4031(12) 0.4293(11) 0.3161(8) 0.065(5) Uani 1 1 d .
H50 H 0.3976 0.3882 0.3013 0.078 Uiso 1 1 calc R
C44 C 0.1638(10) 0.5905(12) 0.6117(8) 0.062(5) Uani 1 1 d .
H44 H 0.2066 0.5836 0.6242 0.075 Uiso 1 1 calc R
C6 C 0.5013(10) 0.7576(9) 0.6716(6) 0.053(4) Uani 1 1 d .
H6 H 0.5399 0.7351 0.6809 0.063 Uiso 1 1 calc R
C55 C 0.3834(10) 0.7182(9) 0.3761(7) 0.053(4) Uani 1 1 d .
C15 C 0.5445(10) 0.6585(9) 0.5884(7) 0.054(4) Uani 1 1 d .
H15A H 0.5754 0.6718 0.6140 0.065 Uiso 1 1 calc R
H15B H 0.5673 0.6623 0.5573 0.065 Uiso 1 1 calc R
C37 C 0.2470(9) 0.5310(8) 0.4475(7) 0.051(4) Uani 1 1 d .
C8 C 0.3448(8) 0.7803(8) 0.5357(8) 0.049(3) Uani 1 1 d .
H8A H 0.3055 0.7901 0.5552 0.058 Uiso 1 1 calc R
H8B H 0.3322 0.7487 0.5106 0.058 Uiso 1 1 calc R
C2 C 0.4131(10) 0.7780(8) 0.6139(7) 0.050(3) Uani 1 1 d .
C25 C 0.2819(10) 0.6241(9) 0.7125(7) 0.054(4) Uani 1 1 d .
C24 C 0.3197(9) 0.5611(8) 0.7024(8) 0.051(4) Uani 1 1 d .
H24A H 0.2967 0.5369 0.6768 0.061 Uiso 1 1 calc R
H24B H 0.3193 0.5339 0.7316 0.061 Uiso 1 1 calc R
C21 C 0.5661(11) 0.5957(9) 0.7585(8) 0.058(4) Uani 1 1 d .
H21 H 0.6075 0.5999 0.7738 0.070 Uiso 1 1 calc R
C61 C 0.2054(14) 0.4494(15) 0.7133(11) 0.091(4) Uani 1 1 d D
C41 C 0.0335(8) 0.6148(10) 0.5785(9) 0.065(5) Uani 1 1 d .
H41 H -0.0102 0.6229 0.5684 0.078 Uiso 1 1 calc R
C49 C 0.4051(9) 0.4326(8) 0.3675(7) 0.052(4) Uani 1 1 d .
H49 H 0.4010 0.3955 0.3874 0.062 Uiso 1 1 calc R
C36 C 0.2341(10) 0.5003(7) 0.4031(7) 0.054(4) Uani 1 1 d .
H36 H 0.2582 0.4637 0.3924 0.065 Uiso 1 1 calc R
O1 O 0.2414(10) 0.4109(10) 0.7495(8) 0.091(4) Uani 1 1 d D
C51 C 0.4091(12) 0.4849(12) 0.2869(7) 0.066(5) Uani 1 1 d .
H51 H 0.4065 0.4799 0.2531 0.079 Uiso 1 1 calc R
C39 C 0.1539(11) 0.6289(10) 0.5697(6) 0.056(4) Uani 1 1 d .
C54 C 0.4423(9) 0.6743(9) 0.3742(8) 0.054(4) Uani 1 1 d .
H54A H 0.4762 0.6922 0.3960 0.064 Uiso 1 1 calc R
H54B H 0.4605 0.6757 0.3413 0.064 Uiso 1 1 calc R
O2 O 0.4301(10) 0.2277(12) 0.3465(9) 0.103(7) Uani 1 1 d D
C52 C 0.4186(12) 0.5466(11) 0.3058(7) 0.058(4) Uani 1 1 d .
H52 H 0.4233 0.5837 0.2860 0.070 Uiso 1 1 calc R
C40 C 0.0879(10) 0.6408(10) 0.5534(8) 0.056(4) Uani 1 1 d .
H40 H 0.0808 0.6663 0.5255 0.067 Uiso 1 1 calc R
C60 C 0.3899(11) 0.7817(10) 0.3583(8) 0.063(5) Uani 1 1 d .
H60 H 0.4298 0.7943 0.3435 0.075 Uiso 1 1 calc R
C1 C 0.4417(9) 0.7051(8) 0.5523(6) 0.047(3) Uani 1 1 d .
C59 C 0.3378(10) 0.8275(9) 0.3622(9) 0.060(4) Uani 1 1 d .
H59 H 0.3427 0.8701 0.3498 0.071 Uiso 1 1 calc R
C34 C 0.1482(10) 0.5840(11) 0.3909(8) 0.057(4) Uani 1 1 d .
H34 H 0.1144 0.6015 0.3713 0.068 Uiso 1 1 calc R
C46 C 0.4096(9) 0.4769(7) 0.4773(6) 0.048(3) Uani 1 1 d .
H46A H 0.4251 0.5014 0.5056 0.057 Uiso 1 1 calc R
H46B H 0.4370 0.4374 0.4745 0.057 Uiso 1 1 calc R
C30 C 0.2878(12) 0.6805(13) 0.6850(9) 0.071(5) Uani 1 1 d .
H30 H 0.3201 0.6818 0.6605 0.085 Uiso 1 1 calc R
C38 C 0.2132(9) 0.6565(9) 0.5404(8) 0.053(4) Uani 1 1 d .
H38A H 0.1985 0.6934 0.5203 0.064 Uiso 1 1 calc R
H38B H 0.2478 0.6722 0.5624 0.064 Uiso 1 1 calc R
C62 C 0.3727(13) 0.2350(16) 0.3145(11) 0.103(7) Uani 1 1 d D
C4 C 0.4138(12) 0.8397(11) 0.6865(8) 0.061(4) Uani 1 1 d .
H4 H 0.3952 0.8722 0.7065 0.073 Uiso 1 1 calc R
C10 C 0.3477(12) 0.9038(11) 0.5292(9) 0.064(5) Uani 1 1 d .
H10 H 0.3141 0.9057 0.5528 0.077 Uiso 1 1 calc R
C42 C 0.0475(11) 0.5748(10) 0.6206(11) 0.070(6) Uani 1 1 d .
H42 H 0.0123 0.5569 0.6386 0.084 Uiso 1 1 calc R
C12 C 0.4232(12) 0.9572(12) 0.4732(12) 0.079(8) Uani 1 1 d .
H12 H 0.4391 0.9959 0.4588 0.095 Uiso 1 1 calc R
C57 C 0.2703(12) 0.7437(11) 0.4012(8) 0.064(4) Uani 1 1 d .
H57 H 0.2297 0.7299 0.4145 0.077 Uiso 1 1 calc R
C13 C 0.4481(12) 0.8963(14) 0.4557(10) 0.074(6) Uani 1 1 d .
H13 H 0.4818 0.8939 0.4323 0.088 Uiso 1 1 calc R
C27 C 0.1961(16) 0.6798(14) 0.7600(10) 0.081(6) Uani 1 1 d .
H27 H 0.1668 0.6801 0.7864 0.097 Uiso 1 1 calc R
C58 C 0.2778(11) 0.8083(10) 0.3851(9) 0.065(5) Uani 1 1 d .
H58 H 0.2433 0.8388 0.3894 0.077 Uiso 1 1 calc R
C28 C 0.2024(11) 0.7332(10) 0.7294(10) 0.067(5) Uani 1 1 d .
H28 H 0.1747 0.7698 0.7339 0.080 Uiso 1 1 calc R
C11 C 0.3776(11) 0.9627(9) 0.5098(8) 0.061(5) Uani 1 1 d .
H11 H 0.3659 1.0040 0.5221 0.074 Uiso 1 1 calc R
C43 C 0.1091(14) 0.5634(12) 0.6340(12) 0.079(7) Uani 1 1 d .
H43 H 0.1162 0.5351 0.6603 0.095 Uiso 1 1 calc R
C29 C 0.2490(12) 0.7339(11) 0.6920(10) 0.069(5) Uani 1 1 d .
H29 H 0.2534 0.7709 0.6720 0.083 Uiso 1 1 calc R

loop_
_atom_site_aniso_label
_atom_site_aniso_U_11
_atom_site_aniso_U_22
_atom_site_aniso_U_33
_atom_site_aniso_U_23
_atom_site_aniso_U_13
_atom_site_aniso_U_12
Au1 0.0491(4) 0.0544(3) 0.0353(4) 0.0002(2) -0.0006(3) 0.0006(2)
Au2 0.0465(3) 0.0589(4) 0.0353(4) -0.0004(3) -0.0001(3) 0.0008(2)
Br1 0.0567(9) 0.0573(7) 0.0423(9) -0.0009(7) 0.0023(7) -0.0034(7)
Br2 0.0519(9) 0.0697(9) 0.0503(10) 0.0034(8) 0.0027(7) -0.0019(7)
C23 0.057(9) 0.062(8) 0.033(8) 0.005(7) -0.001(7) 0.009(7)
N3 0.058(8) 0.054(6) 0.032(7) 0.005(5) 0.004(6) 0.000(6)
N6 0.064(8) 0.070(8) 0.025(7) -0.006(6) -0.003(6) -0.013(7)
N2 0.061(7) 0.054(6) 0.037(8) -0.004(5) -0.001(6) 0.001(6)
C47 0.060(9) 0.049(7) 0.038(9) -0.025(7) 0.004(6) -0.002(6)
C45 0.065(9) 0.063(8) 0.033(8) 0.009(7) -0.004(7) -0.005(8)
N8 0.060(8) 0.054(7) 0.024(6) 0.006(5) 0.003(5) -0.003(5)
N5 0.049(7) 0.050(6) 0.042(8) 0.001(5) -0.004(5) 0.007(5)
C18 0.062(10) 0.052(7) 0.041(9) -0.009(7) -0.001(7) -0.005(7)
C32 0.053(8) 0.058(7) 0.036(8) 0.007(6) 0.000(6) -0.016(7)
N4 0.046(7) 0.060(7) 0.047(8) -0.003(6) 0.012(6) -0.001(5)
C48 0.044(7) 0.063(8) 0.047(9) -0.011(7) 0.009(7) 0.004(6)
C17 0.044(8) 0.059(8) 0.045(10) 0.004(6) -0.006(7) -0.004(6)
N7 0.043(6) 0.067(8) 0.033(7) 0.003(6) 0.000(5) 0.001(6)
C3 0.065(10) 0.055(8) 0.048(10) 0.018(7) -0.004(8) 0.005(7)
C53 0.054(8) 0.060(8) 0.034(8) -0.001(6) 0.000(7) 0.001(7)
C35 0.057(9) 0.070(9) 0.040(9) 0.000(7) -0.006(7) -0.007(8)
C19 0.087(14) 0.061(9) 0.046(11) 0.007(8) 0.004(9) -0.016(9)
C16 0.044(7) 0.065(8) 0.035(8) 0.009(6) 0.003(6) 0.002(7)
C20 0.085(14) 0.065(10) 0.051(11) -0.008(8) -0.014(10) -0.018(9)
C9 0.058(10) 0.059(8) 0.036(8) -0.005(7) -0.014(7) -0.006(7)
N1 0.049(7) 0.062(7) 0.043(9) 0.000(5) -0.003(5) -0.004(6)
C14 0.079(12) 0.052(8) 0.051(11) 0.011(7) 0.000(9) 0.007(8)
C7 0.064(10) 0.068(9) 0.027(7) 0.003(6) 0.009(6) 0.001(8)
C5 0.061(10) 0.075(10) 0.043(10) 0.005(8) 0.001(8) 0.013(8)
C26 0.076(13) 0.069(9) 0.048(10) 0.000(9) 0.008(9) -0.002(9)
C33 0.047(7) 0.062(9) 0.046(9) 0.011(7) -0.006(7) 0.001(7)
C22 0.052(9) 0.070(10) 0.038(9) 0.005(8) -0.003(6) 0.009(7)
C31 0.046(8) 0.071(9) 0.035(8) -0.002(7) 0.003(6) -0.018(7)
C56 0.067(10) 0.048(7) 0.042(9) 0.012(6) -0.006(7) 0.005(7)
C50 0.074(13) 0.079(11) 0.043(11) -0.009(8) 0.003(9) 0.011(9)
C44 0.046(8) 0.094(13) 0.048(11) 0.012(10) 0.001(8) 0.014(9)
C6 0.059(9) 0.067(9) 0.033(8) 0.000(7) -0.004(6) 0.004(7)
C55 0.063(10) 0.058(8) 0.036(8) -0.001(6) -0.001(7) -0.006(7)
C15 0.056(9) 0.063(8) 0.045(10) 0.000(7) -0.011(8) 0.001(7)
C37 0.053(8) 0.050(7) 0.050(10) 0.014(7) 0.002(7) -0.007(6)
C8 0.049(8) 0.047(7) 0.050(10) 0.006(7) -0.002(7) 0.000(6)
C2 0.063(9) 0.053(7) 0.035(8) 0.004(6) 0.001(7) -0.008(7)
C25 0.062(10) 0.050(7) 0.051(10) -0.002(7) 0.007(8) -0.008(7)
C24 0.050(9) 0.055(8) 0.048(10) 0.003(6) 0.008(7) -0.001(6)
C21 0.068(11) 0.057(9) 0.049(11) 0.006(7) 0.005(8) 0.006(7)
C61 0.072(9) 0.111(10) 0.089(12) -0.009(9) 0.006(7) -0.005(8)
C41 0.042(8) 0.073(10) 0.080(14) -0.033(11) -0.004(9) 0.008(7)
C49 0.053(9) 0.061(8) 0.042(10) 0.006(7) 0.006(7) -0.004(6)
C36 0.069(10) 0.042(6) 0.051(9) -0.001(6) -0.009(8) -0.001(6)
O1 0.072(9) 0.111(10) 0.089(12) -0.009(9) 0.006(7) -0.005(8)
C51 0.074(12) 0.093(13) 0.030(8) 0.005(8) 0.004(8) -0.015(10)
C39 0.076(12) 0.064(9) 0.028(9) -0.003(7) -0.009(7) -0.007(8)
C54 0.055(9) 0.053(8) 0.053(11) 0.011(7) 0.009(7) -0.008(6)
O2 0.097(11) 0.120(12) 0.094(12) -0.052(11) 0.032(10) -0.043(10)
C52 0.075(11) 0.074(10) 0.024(8) 0.003(7) -0.002(7) -0.001(9)
C40 0.053(10) 0.073(10) 0.042(10) -0.001(7) 0.006(8) 0.015(8)
C60 0.058(10) 0.072(10) 0.059(12) -0.006(8) 0.025(9) 0.001(8)
C1 0.055(9) 0.047(7) 0.039(9) 0.002(6) 0.005(6) -0.008(6)
C59 0.053(9) 0.057(9) 0.068(13) 0.011(8) -0.001(8) 0.010(7)
C34 0.058(10) 0.076(10) 0.036(9) 0.000(8) 0.001(7) 0.001(8)
C46 0.065(9) 0.037(6) 0.041(9) 0.003(5) 0.000(6) 0.011(6)
C30 0.062(11) 0.090(13) 0.061(13) -0.006(10) 0.020(9) 0.008(10)
C38 0.051(9) 0.059(8) 0.048(10) -0.006(7) 0.002(7) 0.004(7)
C62 0.097(11) 0.120(12) 0.094(12) -0.052(11) 0.032(10) -0.043(10)
C4 0.066(11) 0.065(9) 0.051(11) 0.000(8) -0.001(9) -0.007(9)
C10 0.073(12) 0.070(10) 0.049(11) 0.006(9) -0.021(9) 0.006(9)
C42 0.054(10) 0.069(10) 0.087(18) 0.004(10) 0.033(11) 0.002(8)
C12 0.055(10) 0.072(12) 0.11(2) 0.042(13) -0.022(12) -0.010(9)
C57 0.070(11) 0.078(11) 0.045(10) 0.002(9) 0.001(8) -0.004(9)
C13 0.060(10) 0.095(14) 0.066(14) 0.021(12) -0.007(10) -0.018(10)
C27 0.089(16) 0.098(16) 0.056(13) -0.014(11) 0.016(12) -0.002(13)
C58 0.062(11) 0.061(9) 0.071(13) 0.011(9) 0.005(9) 0.009(8)
C28 0.057(10) 0.066(10) 0.076(15) -0.006(9) 0.017(10) 0.005(8)
C11 0.062(11) 0.056(8) 0.066(12) -0.003(8) -0.018(9) 0.006(8)
C43 0.072(14) 0.082(13) 0.084(19) 0.037(12) 0.011(13) 0.001(10)
C29 0.063(11) 0.064(10) 0.081(16) 0.007(9) 0.021(11) 0.004(8)

loop_
_atom_type_symbol
_atom_type_description
_atom_type_scat_dispersion_real
_atom_type_scat_dispersion_imag
_atom_type_scat_source
C C 0.0181 0.0091 'International Tables Vol C Tables 4.2.6.8 and 6.1.1.4'
H H 0.0000 0.0000 'International Tables Vol C Tables 4.2.6.8 and 6.1.1.4'
N N 0.0311 0.0180 'International Tables Vol C Tables 4.2.6.8 and 6.1.1.4'
Br Br -0.6763 1.2805 'International Tables Vol C Tables 4.2.6.8 and 6.1.1.4'
Au Au -4.4197 7.2980 'International Tables Vol C Tables 4.2.6.8 and 6.1.1.4'
O O 0.0492 0.0322 'International Tables Vol C Tables 4.2.6.8 and 6.1.1.4'

loop_
_geom_angle_atom_site_label_1
_geom_angle_atom_site_label_2
_geom_angle_atom_site_label_3
_geom_angle
C47 Au1 Au2 102.3(6)
C47 Au1 C1 178.1(7)
C1 Au1 Au2 75.9(4)
C17 Au2 Au1 101.6(5)
C17 Au2 C31 178.1(7)
C31 Au2 Au1 76.9(5)
N3 C23 C18 106.6(16)
C22 C23 N3 131.3(17)
C22 C23 C18 122.1(17)
C23 N3 C16 126.4(15)
C17 N3 C23 110.2(14)
C17 N3 C16 123.3(15)
C31 N6 C45 122.0(16)
C31 N6 C37 111.5(16)
C37 N6 C45 126.4(14)
C7 N2 C15 123.6(16)
C1 N2 C7 112.3(15)
C1 N2 C15 124.1(15)
N8 C47 Au1 124.6(12)
N7 C47 Au1 132.2(14)
N7 C47 N8 103.1(13)
N6 C45 H45A 109.5
N6 C45 H45B 109.5
N6 C45 C46 110.9(13)
H45A C45 H45B 108.0
C46 C45 H45A 109.5
C46 C45 H45B 109.5
C47 N8 C54 120.9(15)
C53 N8 C47 110.7(13)
C53 N8 C54 128.4(16)
C32 N5 C38 122.2(14)
C31 N5 C32 112.0(15)
C31 N5 C38 125.7(15)
N4 C18 C23 104.5(16)
C19 C18 C23 120.6(19)
C19 C18 N4 135(2)
N5 C32 C37 104.8(15)
C33 C32 N5 133.0(18)
C33 C32 C37 122.0(18)
C18 N4 C17 114.0(16)
C18 N4 C24 123.2(17)
C17 N4 C24 122.8(17)
N7 C48 C49 129.4(18)
C53 C48 N7 107.2(15)
C53 C48 C49 123.3(17)
N3 C17 Au2 130.0(14)
N3 C17 N4 104.6(15)
N4 C17 Au2 125.5(13)
C47 N7 C48 112.0(15)
C47 N7 C46 121.5(15)
C48 N7 C46 126.4(15)
C2 C3 H3 120.8
C2 C3 C4 118.4(19)
C4 C3 H3 120.8
N8 C53 C52 131.3(17)
C48 C53 N8 107.0(15)
C48 C53 C52 121.7(18)
C36 C35 H35 119.3
C34 C35 H35 119.3
C34 C35 C36 121.3(18)
C18 C19 H19 121.1
C20 C19 C18 118(2)
C20 C19 H19 121.1
N3 C16 H16A 109.5
N3 C16 H16B 109.5
N3 C16 C15 110.6(15)
H16A C16 H16B 108.1
C15 C16 H16A 109.5
C15 C16 H16B 109.5
C19 C20 H20 119.4
C19 C20 C21 121(2)
C21 C20 H20 119.4
C14 C9 C8 119.3(16)
C10 C9 C14 122.5(19)
C10 C9 C8 118.0(18)
C2 N1 C8 122.4(15)
C1 N1 C8 124.8(16)
C1 N1 C2 112.3(15)
C9 C14 H14 119.1
C9 C14 C13 122(2)
C13 C14 H14 119.1
C6 C7 N2 132.8(18)
C6 C7 C2 121.5(17)
C2 C7 N2 105.7(16)
C6 C5 H5 119.8
C6 C5 C4 120(2)
C4 C5 H5 119.8
C25 C26 H26 118.3
C25 C26 C27 123(2)
C27 C26 H26 118.3
C32 C33 H33 122.1
C32 C33 C34 115.9(18)
C34 C33 H33 122.1
C23 C22 H22 122.6
C21 C22 C23 114.9(18)
C21 C22 H22 122.6
N6 C31 Au2 127.7(15)
N6 C31 N5 105.2(16)
N5 C31 Au2 126.9(13)
C55 C56 H56 119.3
C57 C56 H56 119.3
C57 C56 C55 121.4(16)
C49 C50 H50 118.8
C51 C50 H50 118.8
C51 C50 C49 122.4(19)
C39 C44 H44 120.8
C43 C44 H44 120.8
C43 C44 C39 118(2)
C7 C6 C5 117.9(18)
C7 C6 H6 121.1
C5 C6 H6 121.1
C56 C55 C54 123.2(16)
C60 C55 C56 118.5(17)
C60 C55 C54 118.2(17)
N2 C15 C16 109.8(15)
N2 C15 H15A 109.7
N2 C15 H15B 109.7
C16 C15 H15A 109.7
C16 C15 H15B 109.7
H15A C15 H15B 108.2
N6 C37 C32 106.4(16)
N6 C37 C36 130.7(16)
C36 C37 C32 122.9(17)
C9 C8 H8A 109.7
C9 C8 H8B 109.7
N1 C8 C9 109.7(13)
N1 C8 H8A 109.7
N1 C8 H8B 109.7
H8A C8 H8B 108.2
C3 C2 N1 132.9(18)
C3 C2 C7 122.3(18)
C7 C2 N1 104.8(15)
C26 C25 C24 119.2(17)
C26 C25 C30 116.8(18)
C30 C25 C24 124.0(18)
N4 C24 H24A 108.8
N4 C24 H24B 108.8
C25 C24 N4 113.8(14)
C25 C24 H24A 108.8
C25 C24 H24B 108.8
H24A C24 H24B 107.7
C20 C21 H21 118.3
C22 C21 C20 123(2)
C22 C21 H21 118.3
C40 C41 H41 121.4
C40 C41 C42 117.3(17)
C42 C41 H41 121.4
C48 C49 C50 114.0(17)
C48 C49 H49 123.0
C50 C49 H49 123.0
C35 C36 H36 122.3
C37 C36 C35 115.4(16)
C37 C36 H36 122.3
C50 C51 H51 118.9
C52 C51 C50 122.3(19)
C52 C51 H51 118.9
C44 C39 C40 119.0(19)
C44 C39 C38 121.5(19)
C40 C39 C38 119.5(17)
N8 C54 H54A 108.2
N8 C54 H54B 108.2
C55 C54 N8 116.4(14)
C55 C54 H54A 108.2
C55 C54 H54B 108.2
H54A C54 H54B 107.3
C53 C52 H52 121.9
C51 C52 C53 116.2(18)
C51 C52 H52 121.9
C41 C40 C39 121(2)
C41 C40 H40 119.7
C39 C40 H40 119.7
C55 C60 H60 119.3
C55 C60 C59 121.4(18)
C59 C60 H60 119.3
N2 C1 Au1 126.5(13)
N2 C1 N1 104.8(15)
N1 C1 Au1 128.2(13)
C60 C59 H59 120.5
C60 C59 C58 119.1(17)
C58 C59 H59 120.5
C35 C34 C33 122.4(18)
C35 C34 H34 118.8
C33 C34 H34 118.8
C45 C46 H46A 108.9
C45 C46 H46B 108.9
N7 C46 C45 113.2(14)
N7 C46 H46A 108.9
N7 C46 H46B 108.9
H46A C46 H46B 107.8
C25 C30 H30 118.6
C29 C30 C25 123(2)
C29 C30 H30 118.6
N5 C38 C39 108.1(15)
N5 C38 H38A 110.1
N5 C38 H38B 110.1
C39 C38 H38A 110.1
C39 C38 H38B 110.1
H38A C38 H38B 108.4
C3 C4 C5 120(2)
C3 C4 H4 120.2
C5 C4 H4 120.2
C9 C10 H10 121.5
C9 C10 C11 117(2)
C11 C10 H10 121.5
C41 C42 H42 119.7
C43 C42 C41 120.6(19)
C43 C42 H42 119.7
C13 C12 H12 118.1
C11 C12 H12 118.1
C11 C12 C13 123.9(19)
C56 C57 H57 120.0
C56 C57 C58 120(2)
C58 C57 H57 120.0
C14 C13 C12 115(2)
C14 C13 H13 122.3
C12 C13 H13 122.3
C26 C27 H27 121.7
C28 C27 C26 117(2)
C28 C27 H27 121.7
C59 C58 H58 120.2
C57 C58 C59 119.5(18)
C57 C58 H58 120.2
C27 C28 H28 119.3
C27 C28 C29 121(2)
C29 C28 H28 119.3
C10 C11 H11 120.5
C12 C11 C10 119(2)
C12 C11 H11 120.5
C44 C43 H43 118.0
C42 C43 C44 124(2)
C42 C43 H43 118.0
C30 C29 C28 119(2)
C30 C29 H29 120.5
C28 C29 H29 120.5

loop_
_geom_bond_atom_site_label_1
_geom_bond_atom_site_label_2
_geom_bond_distance
Au1 Au2 3.3618(10)
Au1 C47 1.999(14)
Au1 C1 2.006(17)
Au2 C17 2.029(18)
Au2 C31 2.033(19)
C23 N3 1.42(2)
C23 C18 1.42(3)
C23 C22 1.38(3)
N3 C17 1.36(3)
N3 C16 1.46(2)
N6 C45 1.49(3)
N6 C31 1.34(2)
N6 C37 1.38(2)
N2 C7 1.42(2)
N2 C15 1.44(2)
N2 C1 1.35(2)
C47 N8 1.40(2)
C47 N7 1.36(2)
C45 H45A 0.9700
C45 H45B 0.9700
C45 C46 1.53(3)
N8 C53 1.38(2)
N8 C54 1.48(2)
N5 C32 1.39(2)
N5 C31 1.34(2)
N5 C38 1.51(2)
C18 N4 1.36(3)
C18 C19 1.35(3)
C32 C33 1.37(3)
C32 C37 1.39(3)
N4 C17 1.37(3)
N4 C24 1.52(2)
C48 N7 1.37(2)
C48 C53 1.36(3)
C48 C49 1.40(3)
N7 C46 1.47(2)
C3 H3 0.9300
C3 C2 1.34(3)
C3 C4 1.39(3)
C53 C52 1.40(3)
C35 H35 0.9300
C35 C36 1.42(3)
C35 C34 1.37(3)
C19 H19 0.9300
C19 C20 1.34(4)
C16 H16A 0.9700
C16 H16B 0.9700
C16 C15 1.59(3)
C20 H20 0.9300
C20 C21 1.40(3)
C9 C14 1.37(3)
C9 C8 1.54(2)
C9 C10 1.37(3)
N1 C8 1.47(2)
N1 C2 1.43(2)
N1 C1 1.35(2)
C14 H14 0.9300
C14 C13 1.38(3)
C7 C6 1.36(3)
C7 C2 1.39(3)
C5 H5 0.9300
C5 C6 1.39(3)
C5 C4 1.43(3)
C26 H26 0.9300
C26 C25 1.37(3)
C26 C27 1.39(4)
C33 H33 0.9300
C33 C34 1.42(3)
C22 H22 0.9300
C22 C21 1.34(3)
C56 H56 0.9300
C56 C55 1.40(3)
C56 C57 1.37(3)
C50 H50 0.9300
C50 C49 1.41(3)
C50 C51 1.38(3)
C44 H44 0.9300
C44 C39 1.40(3)
C44 C43 1.36(3)
C6 H6 0.9300
C55 C54 1.47(3)
C55 C60 1.38(3)
C15 H15A 0.9700
C15 H15B 0.9700
C37 C36 1.39(3)
C8 H8A 0.9700
C8 H8B 0.9700
C25 C24 1.50(2)
C25 C30 1.37(3)
C24 H24A 0.9700
C24 H24B 0.9700
C21 H21 0.9300
C61 O1 1.451(5)
C41 H41 0.9300
C41 C40 1.39(3)
C41 C42 1.43(4)
C49 H49 0.9300
C36 H36 0.9300
C51 H51 0.9300
C51 C52 1.36(3)
C39 C40 1.41(3)
C39 C38 1.53(3)
C54 H54A 0.9700
C54 H54B 0.9700
O2 C62 1.449(5)
C52 H52 0.9300
C40 H40 0.9300
C60 H60 0.9300
C60 C59 1.40(3)
C59 H59 0.9300
C59 C58 1.40(3)
C34 H34 0.9300
C46 H46A 0.9700
C46 H46B 0.9700
C30 H30 0.9300
C30 C29 1.34(3)
C38 H38A 0.9700
C38 H38B 0.9700
C4 H4 0.9300
C10 H10 0.9300
C10 C11 1.43(3)
C42 H42 0.9300
C42 C43 1.30(4)
C12 H12 0.9300
C12 C13 1.41(4)
C12 C11 1.36(4)
C57 H57 0.9300
C57 C58 1.39(3)
C13 H13 0.9300
C27 H27 0.9300
C27 C28 1.37(4)
C58 H58 0.9300
C28 H28 0.9300
C28 C29 1.38(3)
C11 H11 0.9300
C43 H43 0.9300
C29 H29 0.9300

loop_
_geom_torsion_atom_site_label_1
_geom_torsion_atom_site_label_2
_geom_torsion_atom_site_label_3
_geom_torsion_atom_site_label_4
_geom_torsion
Au1 Au2 C17 N3 -28.9(17)
Au1 Au2 C17 N4 153.2(14)
Au1 Au2 C31 N6 83.2(15)
Au1 Au2 C31 N5 -90.9(15)
Au1 C47 N8 C53 -175.6(13)
Au1 C47 N8 C54 5(2)
Au1 C47 N7 C48 175.8(14)
Au1 C47 N7 C46 0(3)
Au2 Au1 C47 N8 150.9(14)
Au2 Au1 C47 N7 -23.8(18)
Au2 Au1 C1 N2 85.3(14)
Au2 Au1 C1 N1 -86.3(14)
C23 N3 C17 Au2 180.0(13)
C23 N3 C17 N4 -1.8(19)
C23 N3 C16 C15 -73(2)
C23 C18 N4 C17 -4(2)
C23 C18 N4 C24 175.1(15)
C23 C18 C19 C20 2(3)
C23 C22 C21 C20 -2(3)
N3 C23 C18 N4 2.6(19)
N3 C23 C18 C19 -179.8(17)
N3 C23 C22 C21 178.9(18)
N3 C16 C15 N2 -51.9(19)
N6 C45 C46 N7 -52.0(19)
N6 C37 C36 C35 176.7(17)
N2 C7 C6 C5 179(2)
N2 C7 C2 C3 -178.4(16)
N2 C7 C2 N1 -0.1(18)
C47 Au1 Au2 C17 134.2(8)
C47 Au1 Au2 C31 -47.0(8)
C47 Au1 C1 N2 79(24)
C47 Au1 C1 N1 -93(24)
C47 N8 C53 C48 -1(2)
C47 N8 C53 C52 -179(2)
C47 N8 C54 C55 -83(2)
C47 N7 C46 C45 105.1(18)
C45 N6 C31 Au2 9(2)
C45 N6 C31 N5 -176.1(15)
C45 N6 C37 C32 177.6(15)
C45 N6 C37 C36 -3(3)
N8 C47 N7 C48 0.3(19)
N8 C47 N7 C46 -175.7(14)
N8 C53 C52 C51 178(2)
N5 C32 C33 C34 -175.7(17)
N5 C32 C37 N6 -1.2(17)
N5 C32 C37 C36 179.1(16)
C18 C23 N3 C17 -1(2)
C18 C23 N3 C16 175.4(15)
C18 C23 C22 C21 2(3)
C18 N4 C17 Au2 -178.0(13)
C18 N4 C17 N3 4(2)
C18 N4 C24 C25 84(2)
C18 C19 C20 C21 -3(3)
C32 N5 C31 Au2 172.1(11)
C32 N5 C31 N6 -3.0(19)
C32 N5 C38 C39 85.9(19)
C32 C33 C34 C35 0(3)
C32 C37 C36 C35 -4(3)
N4 C18 C19 C20 179(2)
C48 N7 C46 C45 -70(2)
C48 C53 C52 C51 0(3)
C17 Au2 C31 N6 121(23)
C17 Au2 C31 N5 -53(24)
C17 N3 C16 C15 102.4(19)
C17 N4 C24 C25 -97(2)
N7 C47 N8 C53 0.4(19)
N7 C47 N8 C54 -179.5(15)
N7 C48 C53 N8 1(2)
N7 C48 C53 C52 179.2(18)
N7 C48 C49 C50 -178.8(18)
C53 N8 C54 C55 98(2)
C53 C48 N7 C47 -1(2)
C53 C48 N7 C46 174.9(16)
C53 C48 C49 C50 -1(3)
C19 C18 N4 C17 179(2)
C19 C18 N4 C24 -2(3)
C19 C20 C21 C22 3(3)
C16 N3 C17 Au2 4(3)
C16 N3 C17 N4 -177.8(15)
C9 C14 C13 C12 -2(3)
C9 C10 C11 C12 4(3)
C14 C9 C8 N1 70(2)
C14 C9 C10 C11 -2(3)
C7 N2 C15 C16 106.8(19)
C7 N2 C1 Au1 -172.1(12)
C7 N2 C1 N1 1.1(19)
C26 C25 C24 N4 -144(2)
C26 C25 C30 C29 -3(4)
C26 C27 C28 C29 -4(4)
C33 C32 C37 N6 -176.8(16)
C33 C32 C37 C36 4(3)
C22 C23 N3 C17 -178(2)
C22 C23 N3 C16 -2(3)
C22 C23 C18 N4 -179.6(17)
C22 C23 C18 C19 -2(3)
C31 Au2 C17 N3 -67(24)
C31 Au2 C17 N4 116(23)
C31 N6 C45 C46 -74(2)
C31 N6 C37 C32 -0.6(19)
C31 N6 C37 C36 179.1(18)
C31 N5 C32 C33 177.5(18)
C31 N5 C32 C37 2.7(18)
C31 N5 C38 C39 -91(2)
C56 C55 C54 N8 12(3)
C56 C55 C60 C59 1(3)
C56 C57 C58 C59 4(4)
C50 C51 C52 C53 -1(4)
C44 C39 C40 C41 0(3)
C44 C39 C38 N5 80(2)
C6 C7 C2 C3 1(3)
C6 C7 C2 N1 179.6(17)
C6 C5 C4 C3 1(3)
C55 C56 C57 C58 -3(3)
C55 C60 C59 C58 1(4)
C15 N2 C7 C6 -1(3)
C15 N2 C7 C2 178.7(16)
C15 N2 C1 Au1 9(2)
C15 N2 C1 N1 -178.2(16)
C37 N6 C45 C46 108.0(19)
C37 N6 C31 Au2 -172.9(12)
C37 N6 C31 N5 2.2(19)
C37 C32 C33 C34 -2(3)
C8 C9 C14 C13 -174(2)
C8 C9 C10 C11 173.6(16)
C8 N1 C2 C3 7(3)
C8 N1 C2 C7 -171.1(15)
C8 N1 C1 Au1 -16(2)
C8 N1 C1 N2 170.5(14)
C2 C3 C4 C5 0(3)
C2 N1 C8 C9 77(2)
C2 N1 C1 Au1 171.8(11)
C2 N1 C1 N2 -1.2(18)
C2 C7 C6 C5 0(3)
C25 C26 C27 C28 4(4)
C25 C30 C29 C28 2(4)
C24 N4 C17 Au2 3(2)
C24 N4 C17 N3 -175.4(14)
C24 C25 C30 C29 174(2)
C41 C42 C43 C44 4(5)
C49 C48 N7 C47 177.6(18)
C49 C48 N7 C46 -7(3)
C49 C48 C53 N8 -177.5(17)
C49 C48 C53 C52 1(3)
C49 C50 C51 C52 1(4)
C36 C35 C34 C33 -1(3)
C51 C50 C49 C48 0(3)
C39 C44 C43 C42 -5(5)
C54 N8 C53 C48 179.0(17)
C54 N8 C53 C52 1(3)
C54 C55 C60 C59 -175(2)
C40 C41 C42 C43 -1(3)
C40 C39 C38 N5 -99(2)
C60 C55 C54 N8 -172.2(18)
C60 C59 C58 C57 -3(4)
C1 Au1 Au2 C17 -45.6(7)
C1 Au1 Au2 C31 133.2(8)
C1 Au1 C47 N8 158(23)
C1 Au1 C47 N7 -17(25)
C1 N2 C7 C6 179.7(19)
C1 N2 C7 C2 -1(2)
C1 N2 C15 C16 -74(2)
C1 N1 C8 C9 -93.7(19)
C1 N1 C2 C3 178.9(19)
C1 N1 C2 C7 0.8(19)
C34 C35 C36 C37 2(3)
C30 C25 C24 N4 40(3)
C38 N5 C32 C33 1(3)
C38 N5 C32 C37 -174.2(15)
C38 N5 C31 Au2 -11(2)
C38 N5 C31 N6 173.7(15)
C38 C39 C40 C41 178.2(17)
C4 C3 C2 N1 -178.6(18)
C4 C3 C2 C7 -1(3)
C4 C5 C6 C7 -1(3)
C10 C9 C14 C13 1(3)
C10 C9 C8 N1 -105.3(19)
C42 C41 C40 C39 -1(3)
C57 C56 C55 C54 176.0(19)
C57 C56 C55 C60 0(3)
C13 C12 C11 C10 -6(3)
C27 C26 C25 C24 -177(2)
C27 C26 C25 C30 0(4)
C27 C28 C29 C30 1(4)
C11 C12 C13 C14 5(4)
C43 C44 C39 C40 3(3)
C43 C44 C39 C38 -175(2)
